data_4023015
loop_
_publ_author_name
'Gr\'egory Franc'
'Serge Maz\`eres'
'C\'edric-Olivier Turrin'
'Laure Vendier'
'Carine Duhayon'
'Anne-Marie Caminade'
'Jean-Pierre Majoral'

_publ_contact_author
;
Anne-Marie Caminade
;
_publ_contact_author_address
;
Laboratoire de Chimie de Coordination
205 Route de Narbonne
31077 Toulouse Cedex 04
;
_publ_contact_author_email caminade@lcc-toulouse.fr
_publ_section_title
;
 Synthesis and Properties of Dendrimers Possessing the Same
 Fluorophore(s) Located Either Peripherally or Off-Center
;
_journal_name_full 'Journal of Organic Chemistry'
_journal_page_first 8707
_journal_page_last 8715
_journal_paper_doi 10.1021/jo701462f
_journal_volume 72
_journal_year 2007
_chemical_compound_source 'synthesis as described'
_chemical_formula_moiety 'C24 H19 N1 O3'
_chemical_formula_sum 'C24 H19 N O3'
_chemical_formula_weight 369.4
_chemical_name_systematic
;
 ?
;
_space_group_IT_number 14
_symmetry_cell_setting monoclinic
_symmetry_Int_Tables_number 14
_symmetry_space_group_name_Hall '-P 2ybc'
_symmetry_space_group_name_H-M 'P 1 21/c 1'
_atom_sites_solution_hydrogens geom
_atom_sites_solution_primary direct
_atom_sites_solution_secondary difmap
_cell_angle_alpha 90
_cell_angle_beta 91.189(9)
_cell_angle_gamma 90
_cell_formula_units_Z 4
_cell_length_a 10.9868(12)
_cell_length_b 8.2206(9)
_cell_length_c 20.436(2)
_cell_measurement_reflns_used 2048
_cell_measurement_temperature 180
_cell_measurement_theta_max 32.1094
_cell_measurement_theta_min 2.9849
_cell_measurement_wavelength 0.71073
_cell_volume 1845.4(3)
_computing_cell_refinement 'CrysAlis RED, Oxford Diffraction Ltd.'
_computing_data_collection 'CrysAlis CCD, Oxford Diffraction Ltd.'
_computing_data_reduction 'CrysAlis RED, Oxford Diffraction Ltd.'
_computing_molecular_graphics 'Ortep-3 for Windows (Farrugia, 1997)'
_computing_publication_material 'WinGX publication routines (Farrugia, 1999)'
_computing_structure_refinement 'SHELXL-97 (Sheldrick, 1997)'
_computing_structure_solution 'SIR92 (Giacovazzo et al, 1993)'
_diffrn_ambient_temperature 180
_diffrn_measured_fraction_theta_full 0.998
_diffrn_measured_fraction_theta_max 0.998
_diffrn_measurement_device_type 'Oxford-Diffraction XCALIBUR'
_diffrn_measurement_method \w-\f
_diffrn_radiation_monochromator graphite
_diffrn_radiation_source 'fine-focus sealed tube'
_diffrn_radiation_type MoK\a
_diffrn_radiation_wavelength 0.71073
_diffrn_reflns_av_R_equivalents 0.0314
_diffrn_reflns_av_unetI/netI 0.0422
_diffrn_reflns_limit_h_max 13
_diffrn_reflns_limit_h_min -12
_diffrn_reflns_limit_k_max 9
_diffrn_reflns_limit_k_min -10
_diffrn_reflns_limit_l_max 24
_diffrn_reflns_limit_l_min -25
_diffrn_reflns_number 12940
_diffrn_reflns_theta_full 26.37
_diffrn_reflns_theta_max 26.37
_diffrn_reflns_theta_min 3.24
_diffrn_standards_decay_% 0
_diffrn_standards_interval_count 0
_diffrn_standards_interval_time 0
_diffrn_standards_number 0
_exptl_absorpt_coefficient_mu 0.088
_exptl_absorpt_correction_T_max 0.975
_exptl_absorpt_correction_T_min 0.968
_exptl_absorpt_correction_type refdelf
_exptl_absorpt_process_details
;
        (See: Walker, N. & Stuart, D. (1983) Acta Cryst. A39, 158-166)
;
_exptl_crystal_colour yellow
_exptl_crystal_density_diffrn 1.33
_exptl_crystal_density_method 'not measured'
_exptl_crystal_description prism
_exptl_crystal_F_000 776
_exptl_crystal_size_max 0.4
_exptl_crystal_size_mid 0.3
_exptl_crystal_size_min 0.25
_refine_diff_density_max 0.146
_refine_diff_density_min -0.165
_refine_diff_density_rms 0.036
_refine_ls_extinction_method none
_refine_ls_goodness_of_fit_ref 0.924
_refine_ls_hydrogen_treatment constr
_refine_ls_matrix_type full
_refine_ls_number_parameters 254
_refine_ls_number_reflns 3762
_refine_ls_number_restraints 0
_refine_ls_restrained_S_all 0.924
_refine_ls_R_factor_all 0.0597
_refine_ls_R_factor_gt 0.0362
_refine_ls_shift/su_max 0
_refine_ls_shift/su_mean 0
_refine_ls_structure_factor_coef Fsqd
_refine_ls_weighting_details 'calc w=1/[\s^2^(Fo^2^)+(0.0430P)^2^+0.0000P] where P=(Fo^2^+2Fc^2^)/3'
_refine_ls_weighting_scheme calc
_refine_ls_wR_factor_gt 0.0766
_refine_ls_wR_factor_ref 0.0836
_reflns_number_gt 2554
_reflns_number_total 3762
_reflns_threshold_expression >2\s(I)
_cod_data_source_file jo701462f-File002.cif
_cod_data_source_block Compound_1
_cod_original_sg_symbol_H-M 'P 21/c'
_cod_database_code 4023015

loop_
_symmetry_equiv_pos_as_xyz
'x, y, z'
'-x, y+1/2, -z+1/2'
'-x, -y, -z'
'x, -y-1/2, z-1/2'

loop_
_atom_site_label
_atom_site_type_symbol
_atom_site_fract_x
_atom_site_fract_y
_atom_site_fract_z
_atom_site_U_iso_or_equiv
_atom_site_adp_type
_atom_site_occupancy
_atom_site_symmetry_multiplicity
_atom_site_calc_flag
_atom_site_refinement_flags
C1 C 0.86352(13) 0.67931(18) 0.48192(7) 0.0359(4) Uani 1 1 d .
C2 C 0.76251(13) 0.65973(19) 0.51982(8) 0.0423(4) Uani 1 1 d .
H2 H 0.7432 0.7385 0.5506 0.051 Uiso 1 1 calc R
C3 C 0.68967(13) 0.52408(18) 0.51254(7) 0.0387(4) Uani 1 1 d .
H3 H 0.6213 0.5135 0.5383 0.046 Uiso 1 1 calc R
C4 C 0.71599(12) 0.40296(18) 0.46763(6) 0.0329(3) Uani 1 1 d .
C5 C 0.81748(14) 0.42662(19) 0.42994(7) 0.0435(4) Uani 1 1 d .
H5 H 0.8371 0.3482 0.3991 0.052 Uiso 1 1 calc R
C6 C 0.89063(14) 0.5620(2) 0.43637(7) 0.0434(4) Uani 1 1 d .
H6 H 0.9581 0.5741 0.4101 0.052 Uiso 1 1 calc R
C7 C 0.64193(13) 0.24955(18) 0.46156(7) 0.0374(4) Uani 1 1 d .
H7A H 0.646 0.2099 0.417 0.045 Uiso 1 1 calc R
H7B H 0.5575 0.2748 0.4701 0.045 Uiso 1 1 calc R
C8 C 0.68432(13) 0.11531(17) 0.50807(6) 0.0345(3) Uani 1 1 d .
H8A H 0.6353 0.0188 0.5005 0.041 Uiso 1 1 calc R
H8B H 0.7683 0.0881 0.4993 0.041 Uiso 1 1 calc R
C9 C 0.56422(12) 0.18740(16) 0.60703(7) 0.0286(3) Uani 1 1 d .
C10 C 0.59224(11) 0.26067(15) 0.67287(6) 0.0254(3) Uani 1 1 d .
C11 C 0.71424(11) 0.27570(15) 0.67916(6) 0.0252(3) Uani 1 1 d .
C12 C 0.76864(12) 0.21711(16) 0.61635(6) 0.0275(3) Uani 1 1 d .
C13 C 0.49288(11) 0.29374(15) 0.71817(6) 0.0251(3) Uani 1 1 d .
C14 C 0.50559(12) 0.26084(16) 0.78468(6) 0.0294(3) Uani 1 1 d .
H14 H 0.5784 0.2182 0.8012 0.035 Uiso 1 1 calc R
C15 C 0.41071(12) 0.29110(17) 0.82640(7) 0.0344(3) Uani 1 1 d .
H15 H 0.42 0.2691 0.8709 0.041 Uiso 1 1 calc R
C16 C 0.30229(12) 0.35385(17) 0.80227(7) 0.0360(4) Uani 1 1 d .
H16 H 0.2388 0.3744 0.8305 0.043 Uiso 1 1 calc R
C17 C 0.28810(12) 0.38608(17) 0.73640(7) 0.0346(4) Uani 1 1 d .
H17 H 0.2149 0.4282 0.7202 0.042 Uiso 1 1 calc R
C18 C 0.38218(11) 0.35608(16) 0.69442(7) 0.0303(3) Uani 1 1 d .
H18 H 0.3719 0.3775 0.65 0.036 Uiso 1 1 calc R
C19 C 0.79243(11) 0.33042(16) 0.73416(6) 0.0255(3) Uani 1 1 d .
C20 C 0.75859(12) 0.45845(16) 0.77468(7) 0.0312(3) Uani 1 1 d .
H20 H 0.6869 0.5151 0.7657 0.037 Uiso 1 1 calc R
C21 C 0.83060(13) 0.50190(18) 0.82803(7) 0.0380(4) Uani 1 1 d .
H21 H 0.8075 0.5878 0.8546 0.046 Uiso 1 1 calc R
C22 C 0.93702(13) 0.41792(18) 0.84199(7) 0.0391(4) Uani 1 1 d .
H22 H 0.9845 0.4457 0.8785 0.047 Uiso 1 1 calc R
C23 C 0.97251(12) 0.29325(19) 0.80176(7) 0.0368(4) Uani 1 1 d .
H23 H 1.0447 0.2378 0.8108 0.044 Uiso 1 1 calc R
C24 C 0.90154(11) 0.24997(17) 0.74801(7) 0.0311(3) Uani 1 1 d .
H24 H 0.9268 0.1664 0.7208 0.037 Uiso 1 1 calc R
N1 N 0.67452(9) 0.16510(13) 0.57626(5) 0.0281(3) Uani 1 1 d .
O1 O 0.93278(9) 0.81647(13) 0.49136(6) 0.0485(3) Uani 1 1 d .
H1 H 0.992 0.8131 0.4676 0.073 Uiso 1 1 calc R
O2 O 0.46632(9) 0.14914(12) 0.58384(5) 0.0400(3) Uani 1 1 d .
O3 O 0.87558(8) 0.21515(12) 0.60219(4) 0.0353(2) Uani 1 1 d .

loop_
_atom_site_aniso_label
_atom_site_aniso_U_11
_atom_site_aniso_U_22
_atom_site_aniso_U_33
_atom_site_aniso_U_23
_atom_site_aniso_U_13
_atom_site_aniso_U_12
C1 0.0377(8) 0.0355(9) 0.0346(8) 0.0062(7) 0.0038(7) 0.0064(7)
C2 0.0491(10) 0.0369(9) 0.0416(9) -0.0024(7) 0.0173(8) 0.0072(7)
C3 0.0394(9) 0.0388(9) 0.0385(9) 0.0026(7) 0.0125(7) 0.0065(7)
C4 0.0361(8) 0.0395(9) 0.0230(7) 0.0044(7) -0.0027(6) 0.0092(6)
C5 0.0517(10) 0.0459(10) 0.0332(9) -0.0050(8) 0.0105(8) 0.0085(8)
C6 0.0443(9) 0.0475(11) 0.0391(9) 0.0003(8) 0.0168(7) 0.0051(8)
C7 0.0389(9) 0.0477(10) 0.0255(8) -0.0020(7) -0.0042(6) 0.0050(7)
C8 0.0393(8) 0.0363(9) 0.0277(8) -0.0081(7) -0.0009(6) 0.0017(6)
C9 0.0305(8) 0.0254(8) 0.0298(7) 0.0021(6) -0.0032(6) -0.0016(6)
C10 0.0274(7) 0.0216(7) 0.0269(7) 0.0015(6) -0.0031(6) 0.0001(5)
C11 0.0269(7) 0.0223(7) 0.0264(7) 0.0026(6) -0.0015(6) 0.0000(5)
C12 0.0295(8) 0.0245(7) 0.0285(7) 0.0035(6) 0.0004(6) 0.0011(6)
C13 0.0237(7) 0.0209(7) 0.0305(8) -0.0006(6) -0.0019(6) -0.0022(5)
C14 0.0248(7) 0.0320(8) 0.0312(8) -0.0008(6) -0.0036(6) -0.0009(6)
C15 0.0320(8) 0.0420(9) 0.0293(8) -0.0038(7) 0.0016(6) -0.0066(7)
C16 0.0286(8) 0.0374(9) 0.0422(9) -0.0121(7) 0.0072(7) -0.0038(6)
C17 0.0263(8) 0.0309(8) 0.0466(9) -0.0044(7) -0.0022(7) 0.0026(6)
C18 0.0306(8) 0.0264(8) 0.0339(8) 0.0021(6) -0.0029(6) -0.0013(6)
C19 0.0246(7) 0.0268(7) 0.0251(7) 0.0015(6) 0.0011(5) -0.0052(6)
C20 0.0329(8) 0.0264(8) 0.0343(8) -0.0001(6) -0.0024(6) -0.0027(6)
C21 0.0489(9) 0.0303(8) 0.0345(8) -0.0041(7) -0.0032(7) -0.0087(7)
C22 0.0400(9) 0.0423(9) 0.0345(8) 0.0034(7) -0.0097(7) -0.0179(7)
C23 0.0247(8) 0.0455(10) 0.0401(9) 0.0065(8) -0.0049(6) -0.0061(7)
C24 0.0257(8) 0.0352(8) 0.0324(8) -0.0002(7) 0.0019(6) -0.0030(6)
N1 0.0299(6) 0.0308(7) 0.0236(6) -0.0037(5) -0.0016(5) -0.0004(5)
O1 0.0488(7) 0.0455(7) 0.0518(7) -0.0008(5) 0.0167(5) -0.0024(5)
O2 0.0320(6) 0.0477(7) 0.0398(6) -0.0093(5) -0.0074(5) -0.0050(5)
O3 0.0288(5) 0.0447(6) 0.0326(5) 0.0002(5) 0.0041(4) 0.0025(4)

loop_
_atom_type_symbol
_atom_type_description
_atom_type_scat_dispersion_real
_atom_type_scat_dispersion_imag
_atom_type_scat_source
C C 0.0033 0.0016 'International Tables Vol C Tables 4.2.6.8 and 6.1.1.4'
H H 0 0 'International Tables Vol C Tables 4.2.6.8 and 6.1.1.4'
N N 0.0061 0.0033 'International Tables Vol C Tables 4.2.6.8 and 6.1.1.4'
O O 0.0106 0.006 'International Tables Vol C Tables 4.2.6.8 and 6.1.1.4'

loop_
_geom_angle_atom_site_label_1
_geom_angle_atom_site_label_2
_geom_angle_atom_site_label_3
_geom_angle
O1 C1 C2 117.95(13)
O1 C1 C6 122.92(13)
C2 C1 C6 119.13(14)
C1 C2 C3 120.47(14)
C1 C2 H2 119.8
C3 C2 H2 119.8
C2 C3 C4 121.53(14)
C2 C3 H3 119.2
C4 C3 H3 119.2
C5 C4 C3 116.67(14)
C5 C4 C7 120.88(13)
C3 C4 C7 122.40(13)
C6 C5 C4 122.44(14)
C6 C5 H5 118.8
C4 C5 H5 118.8
C1 C6 C5 119.75(14)
C1 C6 H6 120.1
C5 C6 H6 120.1
C4 C7 C8 113.45(12)
C4 C7 H7A 108.9
C8 C7 H7A 108.9
C4 C7 H7B 108.9
C8 C7 H7B 108.9
H7A C7 H7B 107.7
N1 C8 C7 111.43(11)
N1 C8 H8A 109.3
C7 C8 H8A 109.3
N1 C8 H8B 109.3
C7 C8 H8B 109.3
H8A C8 H8B 108
O2 C9 N1 124.48(13)
O2 C9 C10 128.38(13)
N1 C9 C10 107.11(11)
C11 C10 C13 132.19(12)
C11 C10 C9 107.88(11)
C13 C10 C9 119.83(11)
C10 C11 C19 131.60(12)
C10 C11 C12 107.48(11)
C19 C11 C12 120.88(11)
O3 C12 N1 124.96(12)
O3 C12 C11 127.55(12)
N1 C12 C11 107.49(10)
C14 C13 C18 118.69(12)
C14 C13 C10 121.24(11)
C18 C13 C10 120.06(12)
C15 C14 C13 120.41(12)
C15 C14 H14 119.8
C13 C14 H14 119.8
C16 C15 C14 120.21(13)
C16 C15 H15 119.9
C14 C15 H15 119.9
C17 C16 C15 120.03(13)
C17 C16 H16 120
C15 C16 H16 120
C16 C17 C18 120.16(13)
C16 C17 H17 119.9
C18 C17 H17 119.9
C17 C18 C13 120.50(13)
C17 C18 H18 119.8
C13 C18 H18 119.8
C24 C19 C20 118.47(12)
C24 C19 C11 119.77(12)
C20 C19 C11 121.73(12)
C21 C20 C19 120.57(13)
C21 C20 H20 119.7
C19 C20 H20 119.7
C20 C21 C22 120.14(14)
C20 C21 H21 119.9
C22 C21 H21 119.9
C23 C22 C21 119.86(14)
C23 C22 H22 120.1
C21 C22 H22 120.1
C22 C23 C24 120.35(14)
C22 C23 H23 119.8
C24 C23 H23 119.8
C23 C24 C19 120.58(13)
C23 C24 H24 119.7
C19 C24 H24 119.7
C12 N1 C9 109.99(11)
C12 N1 C8 125.97(11)
C9 N1 C8 123.50(11)
C1 O1 H1 109.5

loop_
_geom_bond_atom_site_label_1
_geom_bond_atom_site_label_2
_geom_bond_distance
C1 O1 1.3718(17)
C1 C2 1.3759(18)
C1 C6 1.377(2)
C2 C3 1.379(2)
C2 H2 0.93
C3 C4 1.3886(19)
C3 H3 0.93
C4 C5 1.3821(19)
C4 C7 1.505(2)
C5 C6 1.377(2)
C5 H5 0.93
C6 H6 0.93
C7 C8 1.523(2)
C7 H7A 0.97
C7 H7B 0.97
C8 N1 1.4585(16)
C8 H8A 0.97
C8 H8B 0.97
C9 O2 1.2080(15)
C9 N1 1.3890(16)
C9 C10 1.5002(18)
C10 C11 1.3496(17)
C10 C13 1.4712(17)
C11 C19 1.4710(18)
C11 C12 1.5062(18)
C12 O3 1.2160(14)
C12 N1 1.3741(16)
C13 C14 1.3901(18)
C13 C18 1.3975(17)
C14 C15 1.3829(18)
C14 H14 0.93
C15 C16 1.3798(19)
C15 H15 0.93
C16 C17 1.378(2)
C16 H16 0.93
C17 C18 1.3792(18)
C17 H17 0.93
C18 H18 0.93
C19 C24 1.3929(18)
C19 C20 1.3944(18)
C20 C21 1.3807(19)
C20 H20 0.93
C21 C22 1.382(2)
C21 H21 0.93
C22 C23 1.375(2)
C22 H22 0.93
C23 C24 1.3804(19)
C23 H23 0.93
C24 H24 0.93
O1 H1 0.82

loop_
_cod_related_entry_id
_cod_related_entry_database
_cod_related_entry_code
1 ChemSpider 30658594
